data_4108827
loop_
_publ_author_name
'Praveen K. Thallapally'
'Jian Tian'
'Motkuri Radha Kishan'
'Carlos A. Fernandez'
'Scott J. Dalgarno'
'Peter B. McGrail'
'John E. Warren'
'Jerry L. Atwood'

_publ_contact_author_address
;      
   Energy and Environment Division
Pacific Northwest National Laboratory
Richland, WA 99352
   USA
;
_publ_contact_author_email praveen.thallapally@pnl.gov
_publ_contact_author_fax '+1 (509)371 7249'
_publ_contact_author_name 'Praveen K. Thallapally'
_publ_contact_author_phone '+1 (509)371 7183'
_publ_section_title
;
 Flexible (Breathing) Interpenetrated Metal-Organic Frameworks for CO2
 Separation Applications
;
_journal_name_full 'Journal of the American Chemical Society'
_journal_page_first 16842
_journal_page_last 16843
_journal_paper_doi 10.1021/ja806391k
_journal_volume 130
_journal_year 2008
_chemical_formula_sum 'C94 H81.5 N7 O30 Zn4'
_chemical_formula_weight 2050.64
_chemical_name_common tetrakis[4-(carboxyphenyl)oxamethyl]methane
_chemical_name_systematic
; 
 ? 
;
_space_group_IT_number 15
_symmetry_cell_setting monoclinic
_symmetry_space_group_name_Hall '-C 2yc'
_symmetry_space_group_name_H-M 'C 1 2/c 1'
_atom_sites_solution_hydrogens geom
_atom_sites_solution_primary direct
_atom_sites_solution_secondary difmap
_audit_creation_method SHELXL-97
_cell_angle_alpha 90.00
_cell_angle_beta 96.874(2)
_cell_angle_gamma 90.00
_cell_formula_units_Z 4
_cell_length_a 20.048(3)
_cell_length_b 19.537(2)
_cell_length_c 30.521(4)
_cell_measurement_temperature 296(2)
_cell_volume 11868(3)
_computing_molecular_graphics X-Seed
_computing_publication_material X-seed
_computing_structure_refinement 'SHELXL-97 (Sheldrick, 1997)'
_computing_structure_solution 'SHELXS-97 (Sheldrick, 1990)'
_diffrn_ambient_temperature 296(2)
_diffrn_measured_fraction_theta_full 0.990
_diffrn_measured_fraction_theta_max 0.990
_diffrn_radiation_monochromator graphite
_diffrn_radiation_source 'fine-focus sealed tube'
_diffrn_radiation_wavelength 0.67100
_diffrn_reflns_av_R_equivalents 0.0451
_diffrn_reflns_av_sigmaI/netI 0.0515
_diffrn_reflns_limit_h_max 23
_diffrn_reflns_limit_h_min -16
_diffrn_reflns_limit_k_max 22
_diffrn_reflns_limit_k_min -22
_diffrn_reflns_limit_l_max 33
_diffrn_reflns_limit_l_min -35
_diffrn_reflns_number 30339
_diffrn_reflns_theta_full 23.00
_diffrn_reflns_theta_max 23.00
_diffrn_reflns_theta_min 1.38
_exptl_absorpt_coefficient_mu 0.866
_exptl_absorpt_correction_type none
_exptl_crystal_colour colorless
_exptl_crystal_density_diffrn 1.148
_exptl_crystal_description Needle
_exptl_crystal_F_000 4218
_exptl_crystal_size_max 0.2
_exptl_crystal_size_mid 0.2
_exptl_crystal_size_min 0.15
_refine_diff_density_max 1.413
_refine_diff_density_min -0.601
_refine_diff_density_rms 0.143
_refine_ls_extinction_method none
_refine_ls_goodness_of_fit_ref 1.793
_refine_ls_hydrogen_treatment mixed
_refine_ls_matrix_type full
_refine_ls_number_parameters 673
_refine_ls_number_reflns 9734
_refine_ls_number_restraints 14
_refine_ls_restrained_S_all 1.796
_refine_ls_R_factor_all 0.0969
_refine_ls_R_factor_gt 0.0800
_refine_ls_shift/su_max 1.906
_refine_ls_shift/su_mean 0.062
_refine_ls_structure_factor_coef Fsqd
_refine_ls_weighting_details 'calc w=1/[\s^2^(Fo^2^)+(0.1000P)^2^+0.0000P] where P=(Fo^2^+2Fc^2^)/3'
_refine_ls_weighting_scheme calc
_refine_ls_wR_factor_gt 0.2392
_refine_ls_wR_factor_ref 0.2482
_reflns_number_gt 7766
_reflns_number_total 9734
_reflns_threshold_expression >2sigma(I)
_cod_data_source_file ja806391k_si_002.cif
_cod_data_source_block c:\docume~1\d3p482\desktop\praveen\abs1
_cod_original_formula_sum 'C94 H81.50 N7 O30 Zn4'
_cod_database_code 4108827

loop_
_symmetry_equiv_pos_as_xyz
'x, y, z'
'-x, y, -z+1/2'
'x+1/2, y+1/2, z'
'-x+1/2, y+1/2, -z+1/2'
'-x, -y, -z'
'x, -y, z-1/2'
'-x+1/2, -y+1/2, -z'
'x+1/2, -y+1/2, z-1/2'

loop_
_atom_site_label
_atom_site_type_symbol
_atom_site_fract_x
_atom_site_fract_y
_atom_site_fract_z
_atom_site_U_iso_or_equiv
_atom_site_adp_type
_atom_site_occupancy
_atom_site_symmetry_multiplicity
_atom_site_calc_flag
_atom_site_refinement_flags
_atom_site_disorder_assembly
_atom_site_disorder_group
Zn1 Zn 0.10155(3) 0.29658(3) 0.03120(2) 0.0260(2) Uani 1 1 d . . .
Zn2 Zn -0.00362(3) 0.19209(3) 0.01458(2) 0.0266(2) Uani 1 1 d . . .
O1 O 0.2791(2) 0.0207(3) 0.21106(13) 0.0454(11) Uani 1 1 d . . .
O2 O 0.1429(3) 0.2161(2) 0.06455(15) 0.0445(11) Uani 1 1 d . . .
O3 O 0.0603(3) 0.1408(2) 0.06273(14) 0.0449(11) Uani 1 1 d . . .
O4 O 0.2136(2) 0.0844(2) -0.18784(14) 0.0480(12) Uani 1 1 d . . .
O5 O 0.1182(2) 0.2469(2) -0.02688(13) 0.0368(10) Uani 1 1 d . . .
O6 O 0.0517(2) 0.1549(2) -0.03011(13) 0.0382(11) Uani 1 1 d . . .
O7 O -0.1343(3) 0.5114(2) -0.15900(13) 0.0437(11) Uani 1 1 d . . .
O8 O -0.0422(2) 0.2651(2) -0.02992(14) 0.0414(11) Uani 1 1 d . . .
O9 O 0.0281(2) 0.3484(2) -0.00495(13) 0.0368(10) Uani 1 1 d . . .
O10 O -0.1480(2) 0.3693(2) 0.22786(14) 0.0444(11) Uani 1 1 d . . .
O11 O -0.0273(2) 0.2520(2) 0.06392(13) 0.0396(11) Uani 1 1 d . . .
O12 O 0.0584(2) 0.3222(2) 0.08685(13) 0.0352(10) Uani 1 1 d . . .
O30 O 0.384(2) 0.223(2) 0.2392(17) 0.080(14) Uiso 0.13 1 d PD A 1
O31 O 0.1943(15) -0.2104(15) 0.1585(9) 0.096(9) Uiso 0.25 1 d PD B 4
O33 O 0.1367(13) 0.0908(12) 0.2672(8) 0.065(6) Uiso 0.25 1 d PD C 2
O34 O 0.1641(16) 0.1288(15) 0.2645(9) 0.085(8) Uiso 0.25 1 d PD D 1
O35 O -0.2398(15) 0.1256(14) -0.0812(8) 0.085(7) Uiso 0.25 1 d P . .
O36 O -0.2868(14) 0.1980(12) -0.0288(8) 0.074(7) Uiso 0.25 1 d P . .
O37 O -0.0191(16) 0.5432(15) 0.2320(8) 0.092(8) Uiso 0.25 1 d P . 2
O38 O -0.233(2) 0.294(2) -0.2120(13) 0.133(13) Uiso 0.25 1 d P E 7
O39 O -0.2500(12) 0.2213(12) 0.0798(8) 0.061(6) Uiso 0.25 1 d P F 5
O40 O -0.2419(11) 0.2055(10) 0.1036(8) 0.053(5) Uiso 0.25 1 d P G 6
O41 O -0.1726(10) 0.1041(9) 0.1407(6) 0.044(4) Uiso 0.25 1 d P . .
O42 O -0.0355(11) 0.0564(10) 0.1115(6) 0.055(5) Uiso 0.25 1 d P . .
O43 O 0.395(2) 0.171(2) 0.2512(15) 0.066(12) Uiso 0.13 1 d P . .
N1 N 0.1772(3) 0.3662(2) 0.02984(15) 0.0299(11) Uani 1 1 d . . .
N2 N -0.0792(3) 0.1221(2) 0.01179(16) 0.0330(11) Uani 1 1 d . . .
N20 N 0.4435(12) 0.1602(10) 0.1893(7) 0.046(5) Uiso 0.25 1 d PD A 1
N21 N 0.1021(8) -0.1545(8) 0.1653(5) 0.026(4) Uiso 0.25 1 d PD B 4
N22 N 0.1341(12) 0.1745(13) 0.2329(8) 0.055(6) Uiso 0.25 1 d PD C 2
N23 N 0.0874(9) 0.1686(9) 0.2148(6) 0.029(4) Uiso 0.25 1 d PD D 1
N24 N -0.3248(7) 0.0926(7) -0.0574(4) 0.060(3) Uiso 0.50 1 d P . .
C1 C 0.3041(3) -0.0512(3) 0.27423(18) 0.0346(14) Uani 1 1 d . . .
C2 C 0.2512(3) -0.0318(4) 0.23592(19) 0.0401(15) Uani 1 1 d . . .
H2A H 0.2395 -0.0714 0.2174 0.048 Uiso 1 1 calc R . .
H2B H 0.2109 -0.0153 0.2471 0.048 Uiso 1 1 calc R . .
C3 C 0.2376(3) 0.0506(3) 0.17761(19) 0.0384(15) Uani 1 1 d . . .
C4 C 0.2621(4) 0.1102(4) 0.1599(2) 0.0527(19) Uani 1 1 d . . .
H4 H 0.3042 0.1271 0.1707 0.063 Uiso 1 1 calc R . .
C5 C 0.2241(4) 0.1429(4) 0.1271(2) 0.0492(18) Uani 1 1 d . . .
H5 H 0.2414 0.1819 0.1151 0.059 Uiso 1 1 calc R . .
C6 C 0.1602(3) 0.1210(3) 0.11037(18) 0.0343(14) Uani 1 1 d . . .
C7 C 0.1373(4) 0.0602(3) 0.1275(2) 0.0415(16) Uani 1 1 d . . .
H7 H 0.0956 0.0428 0.1160 0.050 Uiso 1 1 calc R . .
C8 C 0.1751(4) 0.0258(3) 0.1610(2) 0.0444(16) Uani 1 1 d . . .
H8 H 0.1587 -0.0141 0.1724 0.053 Uiso 1 1 calc R . .
C9 C 0.1181(3) 0.1625(3) 0.07694(19) 0.0352(14) Uani 1 1 d . . .
C10 C 0.2754(3) 0.1096(3) -0.2007(2) 0.0384(15) Uani 1 1 d . . .
H10A H 0.3061 0.1220 -0.1750 0.046 Uiso 1 1 calc R . .
H10B H 0.2673 0.1495 -0.2195 0.046 Uiso 1 1 calc R . .
C11 C 0.1877(3) 0.1139(3) -0.15395(19) 0.0375(15) Uani 1 1 d . . .
C12 C 0.2117(4) 0.1744(3) -0.1325(2) 0.0425(16) Uani 1 1 d . . .
H12 H 0.2471 0.1984 -0.1425 0.051 Uiso 1 1 calc R . .
C13 C 0.1828(4) 0.1977(3) -0.0969(2) 0.0407(16) Uani 1 1 d . . .
H13 H 0.1999 0.2368 -0.0823 0.049 Uiso 1 1 calc R . .
C14 C 0.1287(3) 0.1647(3) -0.08225(18) 0.0318(13) Uani 1 1 d . . .
C15 C 0.1046(3) 0.1050(3) -0.1038(2) 0.0377(15) Uani 1 1 d . . .
H15 H 0.0690 0.0814 -0.0939 0.045 Uiso 1 1 calc R . .
C16 C 0.1333(3) 0.0806(3) -0.1397(2) 0.0432(17) Uani 1 1 d . . .
H16 H 0.1161 0.0415 -0.1543 0.052 Uiso 1 1 calc R . .
C17 C 0.0979(3) 0.1910(3) -0.04345(19) 0.0322(14) Uani 1 1 d . . .
C18 C -0.1819(3) 0.4889(3) -0.19620(19) 0.0401(15) Uani 1 1 d . . .
H18A H -0.2230 0.4726 -0.1860 0.048 Uiso 1 1 calc R . .
H18B H -0.1627 0.4523 -0.2121 0.048 Uiso 1 1 calc R . .
C19 C -0.1111(3) 0.4640(3) -0.12866(19) 0.0388(15) Uani 1 1 d . . .
C20 C -0.1313(4) 0.3963(3) -0.1289(2) 0.0448(17) Uani 1 1 d . . .
H20 H -0.1636 0.3809 -0.1511 0.054 Uiso 1 1 calc R . .
C21 C -0.1044(4) 0.3514(3) -0.0968(2) 0.0434(16) Uani 1 1 d . . .
H21 H -0.1191 0.3063 -0.0971 0.052 Uiso 1 1 calc R . .
C22 C -0.0545(3) 0.3742(3) -0.06333(19) 0.0354(14) Uani 1 1 d . . .
C23 C -0.0343(3) 0.4422(3) -0.0631(2) 0.0386(15) Uani 1 1 d . . .
H23 H -0.0012 0.4576 -0.0414 0.046 Uiso 1 1 calc R . .
C24 C -0.0633(4) 0.4873(3) -0.0951(2) 0.0420(16) Uani 1 1 d . . .
H24 H -0.0508 0.5331 -0.0941 0.050 Uiso 1 1 calc R . .
C25 C -0.0200(3) 0.3253(3) -0.03052(18) 0.0325(14) Uani 1 1 d . . .
C26 C -0.1317(3) 0.4266(3) 0.25618(19) 0.0364(14) Uani 1 1 d . . .
H26A H -0.1143 0.4637 0.2398 0.044 Uiso 1 1 calc R . .
H26B H -0.0978 0.4139 0.2802 0.044 Uiso 1 1 calc R . .
C27 C -0.1075(3) 0.3540(3) 0.19648(19) 0.0371(14) Uani 1 1 d . . .
C28 C -0.1295(4) 0.2999(4) 0.1689(2) 0.0501(19) Uani 1 1 d . . .
H28 H -0.1686 0.2765 0.1731 0.060 Uiso 1 1 calc R . .
C29 C -0.0933(4) 0.2810(4) 0.1351(2) 0.0462(17) Uani 1 1 d . . .
H29 H -0.1079 0.2445 0.1169 0.055 Uiso 1 1 calc R . .
C30 C -0.0355(3) 0.3159(3) 0.12815(19) 0.0310(13) Uani 1 1 d . . .
C31 C -0.0118(3) 0.3681(3) 0.15688(18) 0.0315(13) Uani 1 1 d . . .
H31 H 0.0283 0.3899 0.1531 0.038 Uiso 1 1 calc R . .
C32 C -0.0473(3) 0.3880(3) 0.19104(18) 0.0337(14) Uani 1 1 d . . .
H32 H -0.0315 0.4233 0.2100 0.040 Uiso 1 1 calc R . .
C33 C 0.0021(3) 0.2953(3) 0.09041(19) 0.0326(14) Uani 1 1 d . . .
C34 C 0.2147(4) 0.3660(3) -0.0039(2) 0.0392(15) Uani 1 1 d . . .
H34 H 0.2083 0.3313 -0.0249 0.047 Uiso 1 1 calc R . .
C35 C 0.2624(3) 0.4158(3) -0.0083(2) 0.0381(15) Uani 1 1 d . . .
H35 H 0.2873 0.4144 -0.0321 0.046 Uiso 1 1 calc R . .
C36 C 0.2734(3) 0.4676(3) 0.02249(19) 0.0314(13) Uani 1 1 d . . .
C37 C 0.2338(3) 0.4675(3) 0.05765(19) 0.0356(15) Uani 1 1 d . . .
H37 H 0.2390 0.5015 0.0791 0.043 Uiso 1 1 calc R . .
C38 C 0.1877(3) 0.4165(3) 0.05963(19) 0.0375(15) Uani 1 1 d . . .
H38 H 0.1621 0.4167 0.0831 0.045 Uiso 1 1 calc R . .
C39 C -0.1355(4) 0.1361(4) 0.0303(3) 0.053(2) Uani 1 1 d . . .
H39 H -0.1417 0.1800 0.0410 0.064 Uiso 1 1 calc R . .
C40 C -0.1838(4) 0.0872(4) 0.0338(3) 0.056(2) Uani 1 1 d . . .
H40 H -0.2224 0.0987 0.0464 0.067 Uiso 1 1 calc R . .
C41 C -0.1760(3) 0.0212(3) 0.0188(2) 0.0329(14) Uani 1 1 d . . .
C42 C -0.1192(4) 0.0085(3) -0.0014(2) 0.0457(17) Uani 1 1 d . . .
H42 H -0.1122 -0.0346 -0.0130 0.055 Uiso 1 1 calc R . .
C43 C -0.0724(4) 0.0611(3) -0.0045(2) 0.0431(16) Uani 1 1 d . . .
H43 H -0.0348 0.0520 -0.0187 0.052 Uiso 1 1 calc R . .
C80 C 0.0821(12) -0.1452(11) 0.1173(5) 0.026(5) Uiso 0.25 1 d PD B 4
H80A H 0.1209 -0.1500 0.1019 0.039 Uiso 0.25 1 calc PR B 4
H80B H 0.0632 -0.1004 0.1120 0.039 Uiso 0.25 1 calc PR B 4
H80C H 0.0494 -0.1791 0.1069 0.039 Uiso 0.25 1 calc PR B 4
C81 C 0.0605(18) -0.1263(18) 0.1973(10) 0.077(10) Uiso 0.25 1 d PD B 4
H81A H 0.0310 -0.0920 0.1833 0.115 Uiso 0.25 1 calc PR B 4
H81B H 0.0889 -0.1062 0.2215 0.115 Uiso 0.25 1 calc PR B 4
H81C H 0.0343 -0.1623 0.2082 0.115 Uiso 0.25 1 calc PR B 4
C82 C 0.1561(10) -0.1935(11) 0.1815(8) 0.032(5) Uiso 0.25 1 d PD B 4
H82 H 0.1618 -0.2064 0.2110 0.038 Uiso 0.25 1 calc PR B 4
C83 C 0.461(2) 0.0883(13) 0.1866(13) 0.085(11) Uiso 0.25 1 d PD A 1
H83A H 0.4578 0.0665 0.2144 0.128 Uiso 0.25 1 calc PR A 1
H83B H 0.5068 0.0846 0.1797 0.128 Uiso 0.25 1 calc PR A 1
H83C H 0.4317 0.0665 0.1639 0.128 Uiso 0.25 1 calc PR A 1
C84 C 0.459(2) 0.2135(16) 0.1601(11) 0.073(10) Uiso 0.25 1 d PD A 1
H84A H 0.4230 0.2467 0.1575 0.110 Uiso 0.25 1 calc PR A 1
H84B H 0.4627 0.1944 0.1315 0.110 Uiso 0.25 1 calc PR A 1
H84C H 0.5000 0.2351 0.1715 0.110 Uiso 0.25 1 calc PR A 1
C85 C 0.4170(17) 0.1796(17) 0.2281(9) 0.060(8) Uiso 0.25 1 d PD A 1
C86 C 0.0938(18) 0.2162(18) 0.2014(10) 0.053(9) Uiso 0.25 1 d PD C 2
H86A H 0.0917 0.2619 0.2126 0.079 Uiso 0.25 1 calc PR C 2
H86B H 0.0492 0.1976 0.1963 0.079 Uiso 0.25 1 calc PR C 2
H86C H 0.1133 0.2170 0.1742 0.079 Uiso 0.25 1 calc PR C 2
C87 C 0.2039(14) 0.1846(19) 0.2502(12) 0.072(10) Uiso 0.25 1 d PD C 2
H87A H 0.2318 0.1756 0.2274 0.108 Uiso 0.25 1 calc PR C 2
H87B H 0.2156 0.1540 0.2745 0.108 Uiso 0.25 1 calc PR C 2
H87C H 0.2104 0.2310 0.2602 0.108 Uiso 0.25 1 calc PR C 2
C88 C 0.112(4) 0.134(4) 0.241(2) 0.15(4) Uiso 0.25 1 d PD C 2
H88 H 0.0684 0.1263 0.2287 0.176 Uiso 0.25 1 calc PR C 2
C89 C 0.1158(12) 0.2326(10) 0.2018(7) 0.020(5) Uiso 0.25 1 d PD D 1
H89A H 0.0950 0.2700 0.2154 0.030 Uiso 0.25 1 calc PR D 1
H89B H 0.1078 0.2372 0.1703 0.030 Uiso 0.25 1 calc PR D 1
H89C H 0.1633 0.2329 0.2110 0.030 Uiso 0.25 1 calc PR D 1
C90 C 0.0244(14) 0.1529(18) 0.1893(10) 0.068(9) Uiso 0.25 1 d PD D 1
H90A H 0.0148 0.1050 0.1920 0.102 Uiso 0.25 1 calc PR D 1
H90B H 0.0269 0.1638 0.1588 0.102 Uiso 0.25 1 calc PR D 1
H90C H -0.0107 0.1793 0.1999 0.102 Uiso 0.25 1 calc PR D 1
C91 C 0.113(2) 0.120(3) 0.2435(16) 0.058(16) Uiso 0.25 1 d PD D 1
H91 H 0.0888 0.0797 0.2464 0.070 Uiso 0.25 1 calc PR D 1
C92 C -0.3819(12) 0.0529(11) -0.0502(7) 0.090(6) Uiso 0.50 1 d P . .
H92A H -0.3872 0.0160 -0.0711 0.135 Uiso 0.50 1 calc PR . .
H92B H -0.4213 0.0813 -0.0538 0.135 Uiso 0.50 1 calc PR . .
H92C H -0.3758 0.0346 -0.0207 0.135 Uiso 0.50 1 calc PR . .
C93 C -0.2813(10) 0.0842(10) -0.0849(6) 0.018(4) Uiso 0.25 1 d P . .
H93 H -0.2831 0.0489 -0.1054 0.022 Uiso 0.25 1 calc PR . .
C94 C -0.3276(12) 0.1512(11) -0.0282(7) 0.028(5) Uiso 0.25 1 d P . .
H94 H -0.3603 0.1532 -0.0091 0.034 Uiso 0.25 1 calc PR . .

loop_
_atom_site_aniso_label
_atom_site_aniso_U_11
_atom_site_aniso_U_22
_atom_site_aniso_U_33
_atom_site_aniso_U_23
_atom_site_aniso_U_13
_atom_site_aniso_U_12
Zn1 0.0312(4) 0.0225(3) 0.0265(4) -0.0017(2) 0.0127(3) -0.0085(3)
Zn2 0.0327(4) 0.0231(4) 0.0262(4) -0.0024(2) 0.0128(3) -0.0097(3)
O1 0.039(3) 0.066(3) 0.032(2) 0.016(2) 0.005(2) -0.009(2)
O2 0.052(3) 0.035(2) 0.049(3) 0.013(2) 0.016(2) 0.001(2)
O3 0.052(3) 0.041(2) 0.041(2) 0.0104(19) 0.004(2) 0.002(2)
O4 0.044(3) 0.063(3) 0.042(3) -0.022(2) 0.027(2) -0.021(2)
O5 0.048(3) 0.032(2) 0.034(2) -0.0103(17) 0.021(2) -0.013(2)
O6 0.048(3) 0.033(2) 0.038(2) -0.0090(18) 0.026(2) -0.014(2)
O7 0.057(3) 0.042(2) 0.031(2) 0.0048(18) -0.002(2) -0.011(2)
O8 0.050(3) 0.032(2) 0.041(2) 0.0007(18) 0.003(2) -0.009(2)
O9 0.039(3) 0.034(2) 0.037(2) 0.0050(18) 0.005(2) -0.0049(19)
O10 0.045(3) 0.054(3) 0.039(2) -0.015(2) 0.025(2) -0.008(2)
O11 0.049(3) 0.036(2) 0.037(2) -0.0145(19) 0.022(2) -0.010(2)
O12 0.036(3) 0.043(2) 0.030(2) -0.0057(18) 0.0174(19) -0.011(2)
N1 0.034(3) 0.028(2) 0.031(3) -0.0046(19) 0.014(2) -0.010(2)
N2 0.036(3) 0.029(3) 0.037(3) -0.004(2) 0.013(2) -0.011(2)
C1 0.037(4) 0.043(3) 0.026(3) -0.002(2) 0.014(3) 0.002(3)
C2 0.039(4) 0.056(4) 0.027(3) 0.012(3) 0.011(3) -0.004(3)
C3 0.044(4) 0.044(4) 0.029(3) 0.008(3) 0.010(3) -0.001(3)
C4 0.044(4) 0.065(5) 0.050(4) 0.014(4) 0.005(3) -0.019(4)
C5 0.056(5) 0.044(4) 0.048(4) 0.017(3) 0.010(4) -0.016(3)
C6 0.047(4) 0.031(3) 0.028(3) 0.002(2) 0.015(3) -0.003(3)
C7 0.048(4) 0.038(3) 0.039(3) 0.007(3) 0.004(3) -0.008(3)
C8 0.049(4) 0.039(3) 0.045(4) 0.015(3) 0.005(3) -0.010(3)
C9 0.044(4) 0.033(3) 0.031(3) -0.002(3) 0.017(3) -0.002(3)
C10 0.042(4) 0.046(4) 0.029(3) -0.006(3) 0.014(3) -0.013(3)
C11 0.043(4) 0.042(3) 0.030(3) -0.011(3) 0.013(3) -0.006(3)
C12 0.052(4) 0.040(3) 0.041(4) -0.004(3) 0.028(3) -0.017(3)
C13 0.056(4) 0.029(3) 0.042(4) -0.009(3) 0.027(3) -0.014(3)
C14 0.035(4) 0.034(3) 0.028(3) -0.002(2) 0.011(3) -0.007(3)
C15 0.039(4) 0.038(3) 0.039(3) -0.010(3) 0.016(3) -0.014(3)
C16 0.042(4) 0.047(4) 0.044(4) -0.019(3) 0.023(3) -0.019(3)
C17 0.036(4) 0.034(3) 0.029(3) -0.001(2) 0.011(3) -0.008(3)
C18 0.043(4) 0.047(4) 0.031(3) -0.002(3) 0.005(3) -0.015(3)
C19 0.044(4) 0.044(4) 0.030(3) 0.004(3) 0.011(3) -0.011(3)
C20 0.052(4) 0.041(4) 0.040(4) -0.001(3) 0.000(3) -0.013(3)
C21 0.053(4) 0.035(3) 0.042(4) 0.004(3) 0.003(3) -0.009(3)
C22 0.041(4) 0.035(3) 0.031(3) 0.002(2) 0.010(3) -0.006(3)
C23 0.044(4) 0.036(3) 0.035(3) 0.002(3) 0.005(3) -0.009(3)
C24 0.052(4) 0.035(3) 0.039(3) 0.007(3) 0.004(3) -0.009(3)
C25 0.041(4) 0.033(3) 0.024(3) 0.000(2) 0.010(3) -0.007(3)
C26 0.037(4) 0.046(4) 0.028(3) -0.005(3) 0.011(3) 0.002(3)
C27 0.036(4) 0.048(4) 0.031(3) -0.002(3) 0.020(3) -0.002(3)
C28 0.046(4) 0.059(4) 0.051(4) -0.022(3) 0.034(4) -0.024(3)
C29 0.048(4) 0.048(4) 0.046(4) -0.015(3) 0.023(3) -0.016(3)
C30 0.035(3) 0.031(3) 0.029(3) -0.002(2) 0.014(3) -0.002(3)
C31 0.033(3) 0.035(3) 0.029(3) -0.001(2) 0.014(3) -0.006(3)
C32 0.037(4) 0.038(3) 0.028(3) -0.005(2) 0.011(3) -0.009(3)
C33 0.042(4) 0.030(3) 0.028(3) 0.000(2) 0.011(3) 0.003(3)
C34 0.048(4) 0.038(3) 0.036(3) -0.011(3) 0.021(3) -0.015(3)
C35 0.044(4) 0.039(3) 0.036(3) -0.011(3) 0.024(3) -0.020(3)
C36 0.031(3) 0.028(3) 0.037(3) 0.000(2) 0.008(3) -0.009(3)
C37 0.044(4) 0.033(3) 0.034(3) -0.013(2) 0.022(3) -0.011(3)
C38 0.045(4) 0.040(3) 0.031(3) -0.006(3) 0.019(3) -0.018(3)
C39 0.053(5) 0.038(4) 0.075(5) -0.020(3) 0.030(4) -0.022(3)
C40 0.051(5) 0.042(4) 0.081(5) -0.021(4) 0.034(4) -0.010(3)
C41 0.037(4) 0.025(3) 0.039(3) -0.005(2) 0.014(3) -0.013(3)
C42 0.054(4) 0.035(3) 0.053(4) -0.016(3) 0.026(3) -0.015(3)
C43 0.048(4) 0.035(3) 0.052(4) -0.011(3) 0.029(3) -0.016(3)

loop_
_atom_type_symbol
_atom_type_description
_atom_type_scat_dispersion_real
_atom_type_scat_dispersion_imag
_atom_type_scat_source
C C 0.0033 0.0016 'International Tables Vol C Tables 4.2.6.8 and 6.1.1.4'
H H 0.0000 0.0000 'International Tables Vol C Tables 4.2.6.8 and 6.1.1.4'
N N 0.0061 0.0033 'International Tables Vol C Tables 4.2.6.8 and 6.1.1.4'
O O 0.0106 0.0060 'International Tables Vol C Tables 4.2.6.8 and 6.1.1.4'
Zn Zn 0.2839 1.4301 'International Tables Vol C Tables 4.2.6.8 and 6.1.1.4'

loop_
_geom_angle_atom_site_label_1
_geom_angle_atom_site_label_2
_geom_angle_atom_site_label_3
_geom_angle
_geom_angle_site_symmetry_1
_geom_angle_site_symmetry_3
O2 Zn1 O9 155.49(19) . .
O2 Zn1 N1 105.7(2) . .
O9 Zn1 N1 98.65(18) . .
O2 Zn1 O12 87.76(18) . .
O9 Zn1 O12 88.72(17) . .
N1 Zn1 O12 103.95(17) . .
O2 Zn1 O5 88.16(18) . .
O9 Zn1 O5 87.08(17) . .
N1 Zn1 O5 95.63(17) . .
O12 Zn1 O5 160.38(16) . .
O2 Zn1 Zn2 77.65(14) . .
O9 Zn1 Zn2 77.95(12) . .
N1 Zn1 Zn2 168.55(13) . .
O12 Zn1 Zn2 87.00(11) . .
O5 Zn1 Zn2 73.38(11) . .
O6 Zn2 O11 157.71(18) . .
O6 Zn2 N2 101.45(18) . .
O11 Zn2 N2 100.47(19) . .
O6 Zn2 O8 89.82(18) . .
O11 Zn2 O8 89.28(18) . .
N2 Zn2 O8 102.65(19) . .
O6 Zn2 O3 87.82(19) . .
O11 Zn2 O3 86.10(18) . .
N2 Zn2 O3 95.6(2) . .
O8 Zn2 O3 161.69(18) . .
O6 Zn2 Zn1 85.68(12) . .
O11 Zn2 Zn1 72.20(12) . .
N2 Zn2 Zn1 172.07(14) . .
O8 Zn2 Zn1 80.65(12) . .
O3 Zn2 Zn1 81.06(13) . .
C3 O1 C2 117.4(5) . .
C9 O2 Zn1 131.7(5) . .
C9 O3 Zn2 122.8(4) . .
C11 O4 C10 119.4(5) . .
C17 O5 Zn1 132.3(4) . .
C17 O6 Zn2 120.2(4) . .
C19 O7 C18 117.8(5) . .
C25 O8 Zn2 123.5(4) . .
C25 O9 Zn1 128.5(4) . .
C27 O10 C26 119.1(5) . .
C33 O11 Zn2 137.3(4) . .
C33 O12 Zn1 116.0(4) . .
O43 O30 C85 47(3) . .
C85 O43 O30 70(4) . .
C38 N1 C34 117.8(5) . .
C38 N1 Zn1 122.2(4) . .
C34 N1 Zn1 119.8(4) . .
C43 N2 C39 118.4(5) . .
C43 N2 Zn2 121.2(4) . .
C39 N2 Zn2 120.1(4) . .
C85 N20 C84 117(2) . .
C85 N20 C83 115(2) . .
C84 N20 C83 127(3) . .
C82 N21 C81 117(2) . .
C82 N21 C80 122.2(18) . .
C81 N21 C80 120(2) . .
C88 N22 C86 115(4) . .
C88 N22 C87 118(4) . .
C86 N22 C87 128(3) . .
C91 N23 C90 116(3) . .
C91 N23 C89 131(2) . .
C90 N23 C89 113(2) . .
C93 N24 C92 130.7(16) . .
C93 N24 C94 125.1(17) . .
C92 N24 C94 104.0(16) . .
C26 C1 C18 109.8(5) 3_545 8_556
C26 C1 C10 110.8(5) 3_545 6_556
C18 C1 C10 110.8(5) 8_556 6_556
C26 C1 C2 109.5(5) 3_545 .
C18 C1 C2 108.5(5) 8_556 .
C10 C1 C2 107.4(5) 6_556 .
O1 C2 C1 107.7(5) . .
O1 C3 C8 124.6(6) . .
O1 C3 C4 115.7(6) . .
C8 C3 C4 119.7(6) . .
C5 C4 C3 119.3(7) . .
C4 C5 C6 122.9(6) . .
C5 C6 C7 117.1(6) . .
C5 C6 C9 120.5(5) . .
C7 C6 C9 122.4(6) . .
C8 C7 C6 121.1(6) . .
C7 C8 C3 119.8(6) . .
O2 C9 O3 124.4(6) . .
O2 C9 C6 117.2(6) . .
O3 C9 C6 118.4(5) . .
O4 C10 C1 105.8(5) . 6
O4 C11 C16 115.6(5) . .
O4 C11 C12 125.2(6) . .
C16 C11 C12 119.2(6) . .
C13 C12 C11 119.6(6) . .
C12 C13 C14 121.7(6) . .
C13 C14 C15 118.5(5) . .
C13 C14 C17 120.8(5) . .
C15 C14 C17 120.6(5) . .
C16 C15 C14 120.6(6) . .
C15 C16 C11 120.4(6) . .
O5 C17 O6 124.8(5) . .
O5 C17 C14 118.4(5) . .
O6 C17 C14 116.8(5) . .
O7 C18 C1 106.1(5) . 8_455
O7 C19 C20 125.0(6) . .
O7 C19 C24 115.5(5) . .
C20 C19 C24 119.4(6) . .
C21 C20 C19 121.1(6) . .
C20 C21 C22 119.8(6) . .
C23 C22 C21 119.0(6) . .
C23 C22 C25 119.8(6) . .
C21 C22 C25 121.0(5) . .
C22 C23 C24 120.4(6) . .
C23 C24 C19 120.2(6) . .
O9 C25 O8 125.2(5) . .
O9 C25 C22 116.8(5) . .
O8 C25 C22 118.1(5) . .
O10 C26 C1 107.5(5) . 3_455
O10 C27 C28 115.0(6) . .
O10 C27 C32 124.9(6) . .
C28 C27 C32 120.1(6) . .
C29 C28 C27 120.0(6) . .
C28 C29 C30 120.5(6) . .
C29 C30 C31 119.6(6) . .
C29 C30 C33 119.5(5) . .
C31 C30 C33 120.9(5) . .
C32 C31 C30 120.9(6) . .
C31 C32 C27 118.7(5) . .
O12 C33 O11 125.2(5) . .
O12 C33 C30 119.4(5) . .
O11 C33 C30 115.4(5) . .
N1 C34 C35 121.8(5) . .
C36 C35 C34 120.4(6) . .
C35 C36 C37 117.3(5) . .
C35 C36 C41 121.6(5) . 3
C37 C36 C41 121.0(5) . 3
C38 C37 C36 118.7(5) . .
N1 C38 C37 123.9(6) . .
N2 C39 C40 121.6(6) . .
C39 C40 C41 120.9(7) . .
C42 C41 C40 116.6(6) . .
C42 C41 C36 121.3(5) . 3_445
C40 C41 C36 122.1(6) . 3_445
C41 C42 C43 119.5(6) . .
N2 C43 C42 122.8(6) . .
O31 C82 N21 120(3) . .
O43 C85 O30 63(4) . .
O43 C85 N20 153(5) . .
O30 C85 N20 137(4) . .
O33 C88 N22 126(8) . .
O34 C91 N23 120(4) . .
O35 C93 N24 113(2) . .
O36 C94 N24 120(2) . .

loop_
_geom_bond_atom_site_label_1
_geom_bond_atom_site_label_2
_geom_bond_distance
_geom_bond_site_symmetry_2
Zn1 O2 1.998(4) .
Zn1 O9 2.005(4) .
Zn1 N1 2.042(5) .
Zn1 O12 2.059(4) .
Zn1 O5 2.083(4) .
Zn1 Zn2 2.9349(9) .
Zn2 O6 1.995(4) .
Zn2 O11 2.008(4) .
Zn2 N2 2.035(5) .
Zn2 O8 2.055(4) .
Zn2 O3 2.087(4) .
O1 C3 1.369(7) .
O1 C2 1.429(7) .
O2 C9 1.237(7) .
O3 C9 1.262(8) .
O4 C11 1.343(7) .
O4 C10 1.430(8) .
O5 C17 1.251(7) .
O6 C17 1.268(7) .
O7 C19 1.352(7) .
O7 C18 1.459(7) .
O8 C25 1.260(7) .
O9 C25 1.250(7) .
O10 C27 1.360(7) .
O10 C26 1.427(7) .
O11 C33 1.267(7) .
O12 C33 1.261(8) .
O30 O43 1.09(6) .
O30 C85 1.15(2) .
O31 C82 1.147(18) .
O33 C88 1.21(3) .
O34 C91 1.16(2) .
O35 C93 1.16(3) .
O36 C94 1.23(3) .
O37 O37 1.26(5) 2
O43 C85 0.89(5) .
N1 C38 1.337(7) .
N1 C34 1.347(8) .
N2 C43 1.304(8) .
N2 C39 1.350(9) .
N20 C85 1.406(19) .
N20 C84 1.426(19) .
N20 C83 1.456(19) .
N21 C82 1.368(17) .
N21 C81 1.467(19) .
N21 C80 1.482(16) .
N22 C88 0.96(8) .
N22 C86 1.433(18) .
N22 C87 1.448(19) .
N23 C91 1.35(5) .
N23 C90 1.436(18) .
N23 C89 1.449(17) .
N24 C93 1.29(2) .
N24 C92 1.42(2) .
N24 C94 1.46(2) .
C1 C26 1.521(9) 3_545
C1 C18 1.521(9) 8_556
C1 C10 1.524(9) 6_556
C1 C2 1.530(8) .
C3 C8 1.382(10) .
C3 C4 1.397(9) .
C4 C5 1.345(10) .
C5 C6 1.388(10) .
C6 C7 1.398(8) .
C6 C9 1.485(9) .
C7 C8 1.373(9) .
C10 C1 1.524(9) 6
C11 C16 1.383(9) .
C11 C12 1.408(9) .
C12 C13 1.369(9) .
C13 C14 1.383(9) .
C14 C15 1.396(8) .
C14 C17 1.491(8) .
C15 C16 1.382(9) .
C18 C1 1.521(9) 8_455
C19 C20 1.382(9) .
C19 C24 1.392(9) .
C20 C21 1.377(9) .
C21 C22 1.413(9) .
C22 C23 1.388(8) .
C22 C25 1.493(8) .
C23 C24 1.389(9) .
C26 C1 1.521(9) 3_455
C27 C28 1.390(9) .
C27 C32 1.406(9) .
C28 C29 1.380(9) .
C29 C30 1.382(9) .
C30 C31 1.391(8) .
C30 C33 1.505(8) .
C31 C32 1.386(8) .
C34 C35 1.382(8) .
C35 C36 1.381(8) .
C36 C37 1.408(8) .
C36 C41 1.472(8) 3
C37 C38 1.366(8) .
C39 C40 1.374(10) .
C40 C41 1.385(9) .
C41 C42 1.381(9) .
C41 C36 1.472(8) 3_445
C42 C43 1.402(9) .
